data_2208560
loop_
_publ_author_name
'Yu-Liang Zhang'

_publ_section_title Dibromo[<i>N</i>,<i>N</i>-dimethyl-<i>N</i>'-(2-pyridylmethylidene)propane-1,3-diamine]zinc(II)
_journal_coeditor_code CI2032
_journal_issue 4
_journal_name_full 'Acta Crystallographica Section E'
_journal_page_first m902
_journal_page_last m903
_journal_paper_doi 10.1107/S1600536806009986
_journal_volume 62
_journal_year 2006
_chemical_formula_iupac '[Zn Br2 (C11 H17 N3)]'
_chemical_formula_moiety 'C11 H17 Br2 N3 Zn'
_chemical_formula_sum 'C11 H17 Br2 N3 Zn'
_chemical_formula_weight 416.47
_chemical_name_systematic
;
Dibromo[N,N-dimethyl-N'-(2-pyridylmethylidene)propane-1,3-diamine]zinc(II)
;
_space_group_IT_number 2
_symmetry_cell_setting triclinic
_symmetry_space_group_name_Hall '-P 1'
_symmetry_space_group_name_H-M 'P -1'
_atom_sites_solution_hydrogens geom
_atom_sites_solution_primary direct
_atom_sites_solution_secondary difmap
_audit_creation_method SHELXL-97
_cell_angle_alpha 97.82(3)
_cell_angle_beta 103.30(3)
_cell_angle_gamma 112.25(2)
_cell_formula_units_Z 2
_cell_length_a 7.6020(10)
_cell_length_b 9.150(2)
_cell_length_c 11.901(2)
_cell_measurement_reflns_used 2250
_cell_measurement_temperature 298(2)
_cell_measurement_theta_max 26.7
_cell_measurement_theta_min 2.5
_cell_volume 722.4(3)
_computing_cell_refinement 'SAINT (Bruker, 1998)'
_computing_data_collection 'SMART (Bruker, 1998)'
_computing_data_reduction SAINT
_computing_molecular_graphics 'SHELXTL (Sheldrick, 1997b)'
_computing_publication_material SHELXTL
_computing_structure_refinement 'SHELXL97 (Sheldrick, 1997a)'
_computing_structure_solution 'SHELXS97 (Sheldrick, 1997a)'
_diffrn_ambient_temperature 298(2)
_diffrn_measured_fraction_theta_full 0.965
_diffrn_measured_fraction_theta_max 0.965
_diffrn_measurement_device_type 'Bruker SMART CCD area-detector'
_diffrn_measurement_method \w
_diffrn_radiation_monochromator graphite
_diffrn_radiation_source 'fine-focus sealed tube'
_diffrn_radiation_type MoK\a
_diffrn_radiation_wavelength 0.71073
_diffrn_reflns_av_R_equivalents 0.0410
_diffrn_reflns_av_sigmaI/netI 0.0687
_diffrn_reflns_limit_h_max 9
_diffrn_reflns_limit_h_min -9
_diffrn_reflns_limit_k_max 11
_diffrn_reflns_limit_k_min -11
_diffrn_reflns_limit_l_max 15
_diffrn_reflns_limit_l_min -15
_diffrn_reflns_number 6202
_diffrn_reflns_theta_full 27.49
_diffrn_reflns_theta_max 27.49
_diffrn_reflns_theta_min 1.81
_diffrn_standards_number 0
_exptl_absorpt_coefficient_mu 7.214
_exptl_absorpt_correction_T_max 0.273
_exptl_absorpt_correction_T_min 0.250
_exptl_absorpt_correction_type multi-scan
_exptl_absorpt_process_details '(SADABS; Sheldrick, 1996)'
_exptl_crystal_colour yellow
_exptl_crystal_density_diffrn 1.915
_exptl_crystal_density_method 'not measured'
_exptl_crystal_description Block
_exptl_crystal_F_000 408
_exptl_crystal_size_max 0.20
_exptl_crystal_size_mid 0.20
_exptl_crystal_size_min 0.18
_refine_diff_density_max 0.676
_refine_diff_density_min -0.649
_refine_ls_extinction_method none
_refine_ls_goodness_of_fit_ref 0.997
_refine_ls_hydrogen_treatment constr
_refine_ls_matrix_type full
_refine_ls_number_parameters 156
_refine_ls_number_reflns 3200
_refine_ls_number_restraints 0
_refine_ls_restrained_S_all 0.997
_refine_ls_R_factor_all 0.0521
_refine_ls_R_factor_gt 0.0377
_refine_ls_shift/su_max 0.001
_refine_ls_shift/su_mean <0.001
_refine_ls_structure_factor_coef Fsqd
_refine_ls_weighting_details 'calc w=1/[\s^2^(Fo^2^)+(0.0229P)^2^] where P=(Fo^2^+2Fc^2^)/3'
_refine_ls_weighting_scheme calc
_refine_ls_wR_factor_gt 0.0829
_refine_ls_wR_factor_ref 0.0902
_reflns_number_gt 2502
_reflns_number_total 3200
_reflns_threshold_expression I>2\s(I)
_cod_data_source_file ci2032.cif
_cod_data_source_block I
_cod_depositor_comments
;
The following automatic conversions were performed:
'_symmetry_cell_setting' value 'Triclinic' changed to 'triclinic'
according to '/home/saulius/struct/CIF-dictionaries/cif_core.dic'
dictionary named 'cif_core.dic' version 2.4.1 from 2010-06-29.

Automatic conversion script
Id: cif_fix_enum 1527 2010-12-29 10:47:43Z saulius 

The following automatic conversions were performed:

'_symmetry_cell_setting' value 'Triclinic' changed to 'triclinic'
according to /home/saulius/struct/CIF-dictionaries/cif_core.dic
dictionary named 'cif_core.dic' version 2.4.1 from 2010-06-29.

Automatic conversion script
Id: cif_fix_values 1715 2011-07-08 13:25:40Z adriana 
;
_cod_database_code 2208560
_cod_database_fobs_code 2208560

loop_
_symmetry_equiv_pos_as_xyz
'x, y, z'
'-x, -y, -z'

loop_
_atom_site_type_symbol
_atom_site_label
_atom_site_fract_x
_atom_site_fract_y
_atom_site_fract_z
_atom_site_U_iso_or_equiv
_atom_site_adp_type
_atom_site_calc_flag
_atom_site_refinement_flags
_atom_site_occupancy
Zn Zn1 0.29027(6) 0.12261(5) 0.24982(4) 0.02953(13) Uani d . 1
Br Br1 0.57121(6) 0.28662(5) 0.42518(4) 0.04174(13) Uani d . 1
Br Br2 0.34889(7) -0.09868(5) 0.14656(4) 0.04556(14) Uani d . 1
N N1 0.0770(4) -0.0588(4) 0.3174(3) 0.0323(7) Uani d . 1
N N2 0.0738(5) 0.2148(4) 0.2690(3) 0.0358(7) Uani d . 1
N N3 0.3559(5) 0.2702(4) 0.1172(3) 0.0383(8) Uani d . 1
C C1 0.0881(6) -0.1904(5) 0.3482(4) 0.0414(10) Uani d . 1
H H1 0.1938 -0.2143 0.3401 0.050 Uiso calc R 1
C C2 -0.0521(7) -0.2924(5) 0.3915(4) 0.0462(11) Uani d . 1
H H2 -0.0393 -0.3824 0.4137 0.055 Uiso calc R 1
C C3 -0.2093(6) -0.2601(5) 0.4014(4) 0.0426(10) Uani d . 1
H H3 -0.3065 -0.3290 0.4288 0.051 Uiso calc R 1
C C4 -0.2226(6) -0.1252(5) 0.3707(4) 0.0418(10) Uani d . 1
H H4 -0.3282 -0.1003 0.3774 0.050 Uiso calc R 1
C C5 -0.0752(5) -0.0261(5) 0.3293(3) 0.0335(8) Uani d . 1
C C6 -0.0681(6) 0.1271(5) 0.3025(3) 0.0357(9) Uani d . 1
H H6 -0.1676 0.1598 0.3100 0.043 Uiso calc R 1
C C7 0.0928(7) 0.3784(5) 0.2589(4) 0.0489(11) Uani d . 1
H H7A 0.1971 0.4589 0.3281 0.059 Uiso calc R 1
H H7B -0.0315 0.3854 0.2585 0.059 Uiso calc R 1
C C8 0.1414(7) 0.4176(5) 0.1484(5) 0.0558(13) Uani d . 1
H H8A 0.1369 0.5207 0.1420 0.067 Uiso calc R 1
H H8B 0.0396 0.3344 0.0797 0.067 Uiso calc R 1
C C9 0.3422(7) 0.4282(5) 0.1453(4) 0.0511(12) Uani d . 1
H H9A 0.3801 0.4872 0.0865 0.061 Uiso calc R 1
H H9B 0.4390 0.4921 0.2223 0.061 Uiso calc R 1
C C10 0.2304(7) 0.1783(6) -0.0057(4) 0.0549(12) Uani d . 1
H H10A 0.2707 0.2432 -0.0601 0.082 Uiso calc R 1
H H10B 0.0930 0.1527 -0.0127 0.082 Uiso calc R 1
H H10C 0.2457 0.0793 -0.0245 0.082 Uiso calc R 1
C C11 0.5657(6) 0.3082(6) 0.1232(4) 0.0550(12) Uani d . 1
H H11A 0.5821 0.2088 0.1106 0.082 Uiso calc R 1
H H11B 0.6525 0.3770 0.2001 0.082 Uiso calc R 1
H H11C 0.5985 0.3633 0.0627 0.082 Uiso calc R 1

loop_
_atom_site_aniso_label
_atom_site_aniso_U_11
_atom_site_aniso_U_22
_atom_site_aniso_U_33
_atom_site_aniso_U_12
_atom_site_aniso_U_13
_atom_site_aniso_U_23
Zn1 0.0301(2) 0.0331(2) 0.0242(3) 0.01393(19) 0.00682(19) 0.00439(18)
Br1 0.0353(2) 0.0528(3) 0.0265(2) 0.01444(19) 0.00243(18) 0.00193(19)
Br2 0.0562(3) 0.0463(3) 0.0419(3) 0.0273(2) 0.0226(2) 0.0057(2)
N1 0.0313(17) 0.0382(17) 0.0295(18) 0.0157(14) 0.0124(15) 0.0065(14)
N2 0.0344(18) 0.0370(17) 0.034(2) 0.0179(15) 0.0046(16) 0.0034(15)
N3 0.0414(19) 0.0389(18) 0.0247(18) 0.0091(15) 0.0062(15) 0.0080(14)
C1 0.046(2) 0.044(2) 0.043(3) 0.025(2) 0.018(2) 0.013(2)
C2 0.064(3) 0.039(2) 0.036(3) 0.019(2) 0.020(2) 0.011(2)
C3 0.043(2) 0.042(2) 0.029(2) 0.0036(19) 0.012(2) 0.0081(19)
C4 0.029(2) 0.060(3) 0.029(2) 0.0135(19) 0.0092(18) 0.003(2)
C5 0.030(2) 0.039(2) 0.022(2) 0.0109(17) 0.0034(16) -0.0038(16)
C6 0.033(2) 0.045(2) 0.029(2) 0.0225(19) 0.0038(18) 0.0007(18)
C7 0.051(3) 0.037(2) 0.058(3) 0.026(2) 0.009(2) 0.002(2)
C8 0.062(3) 0.043(2) 0.057(3) 0.027(2) -0.001(3) 0.015(2)
C9 0.062(3) 0.036(2) 0.044(3) 0.011(2) 0.012(2) 0.014(2)
C10 0.065(3) 0.061(3) 0.022(2) 0.019(3) 0.000(2) 0.008(2)
C11 0.047(3) 0.067(3) 0.047(3) 0.013(2) 0.022(2) 0.021(2)

loop_
_atom_type_symbol
_atom_type_description
_atom_type_scat_dispersion_real
_atom_type_scat_dispersion_imag
_atom_type_scat_source
C C 0.0033 0.0016 'International Tables Vol C Tables 4.2.6.8 and 6.1.1.4'
H H 0.0000 0.0000 'International Tables Vol C Tables 4.2.6.8 and 6.1.1.4'
Br Br -0.2901 2.4595 'International Tables Vol C Tables 4.2.6.8 and 6.1.1.4'
N N 0.0061 0.0033 'International Tables Vol C Tables 4.2.6.8 and 6.1.1.4'
Zn Zn 0.2839 1.4301 'International Tables Vol C Tables 4.2.6.8 and 6.1.1.4'

loop_
_geom_angle_atom_site_label_1
_geom_angle_atom_site_label_2
_geom_angle_atom_site_label_3
_geom_angle
_geom_angle_publ_flag
N2 Zn1 N1 74.49(12) y
N2 Zn1 N3 88.15(13) y
N1 Zn1 N3 151.26(12) y
N2 Zn1 Br1 102.52(9) y
N1 Zn1 Br1 104.21(9) y
N3 Zn1 Br1 101.78(9) y
N2 Zn1 Br2 146.19(9) y
N1 Zn1 Br2 89.05(8) y
N3 Zn1 Br2 93.38(9) y
Br1 Zn1 Br2 110.16(4) y
C1 N1 C5 118.3(3) ?
C1 N1 Zn1 127.5(3) ?
C5 N1 Zn1 114.2(2) ?
C6 N2 C7 118.5(3) ?
C6 N2 Zn1 116.7(3) ?
C7 N2 Zn1 124.5(3) ?
C10 N3 C11 107.5(3) ?
C10 N3 C9 110.1(3) ?
C11 N3 C9 107.2(3) ?
C10 N3 Zn1 112.4(2) ?
C11 N3 Zn1 105.8(3) ?
C9 N3 Zn1 113.5(3) ?
N1 C1 C2 122.2(4) ?
N1 C1 H1 118.9 ?
C2 C1 H1 118.9 ?
C3 C2 C1 119.3(4) ?
C3 C2 H2 120.3 ?
C1 C2 H2 120.3 ?
C2 C3 C4 119.3(4) ?
C2 C3 H3 120.3 ?
C4 C3 H3 120.3 ?
C3 C4 C5 118.6(4) ?
C3 C4 H4 120.7 ?
C5 C4 H4 120.7 ?
N1 C5 C4 122.3(4) ?
N1 C5 C6 114.8(3) ?
C4 C5 C6 122.7(4) ?
N2 C6 C5 119.7(3) ?
N2 C6 H6 120.1 ?
C5 C6 H6 120.1 ?
N2 C7 C8 112.5(3) ?
N2 C7 H7A 109.1 ?
C8 C7 H7A 109.1 ?
N2 C7 H7B 109.1 ?
C8 C7 H7B 109.1 ?
H7A C7 H7B 107.8 ?
C7 C8 C9 113.9(4) ?
C7 C8 H8A 108.8 ?
C9 C8 H8A 108.8 ?
C7 C8 H8B 108.8 ?
C9 C8 H8B 108.8 ?
H8A C8 H8B 107.7 ?
N3 C9 C8 116.0(3) ?
N3 C9 H9A 108.3 ?
C8 C9 H9A 108.3 ?
N3 C9 H9B 108.3 ?
C8 C9 H9B 108.3 ?
H9A C9 H9B 107.4 ?
N3 C10 H10A 109.5 ?
N3 C10 H10B 109.5 ?
H10A C10 H10B 109.5 ?
N3 C10 H10C 109.5 ?
H10A C10 H10C 109.5 ?
H10B C10 H10C 109.5 ?
N3 C11 H11A 109.5 ?
N3 C11 H11B 109.5 ?
H11A C11 H11B 109.5 ?
N3 C11 H11C 109.5 ?
H11A C11 H11C 109.5 ?
H11B C11 H11C 109.5 ?

loop_
_geom_bond_atom_site_label_1
_geom_bond_atom_site_label_2
_geom_bond_distance
_geom_bond_publ_flag
Zn1 N2 2.155(3) y
Zn1 N1 2.227(3) y
Zn1 N3 2.236(3) y
Zn1 Br1 2.4163(15) y
Zn1 Br2 2.4631(9) y
N1 C1 1.331(5) ?
N1 C5 1.333(5) ?
N2 C6 1.263(5) ?
N2 C7 1.473(5) ?
N3 C10 1.474(5) ?
N3 C11 1.480(5) ?
N3 C9 1.487(5) ?
C1 C2 1.380(6) ?
C1 H1 0.93 ?
C2 C3 1.361(6) ?
C2 H2 0.93 ?
C3 C4 1.367(6) ?
C3 H3 0.93 ?
C4 C5 1.388(5) ?
C4 H4 0.93 ?
C5 C6 1.464(5) ?
C6 H6 0.93 ?
C7 C8 1.498(6) ?
C7 H7A 0.97 ?
C7 H7B 0.97 ?
C8 C9 1.502(6) ?
C8 H8A 0.97 ?
C8 H8B 0.97 ?
C9 H9A 0.97 ?
C9 H9B 0.97 ?
C10 H10A 0.96 ?
C10 H10B 0.96 ?
C10 H10C 0.96 ?
C11 H11A 0.96 ?
C11 H11B 0.96 ?
C11 H11C 0.96 ?

loop_
_geom_hbond_atom_site_label_D
_geom_hbond_atom_site_label_H
_geom_hbond_atom_site_label_A
_geom_hbond_distance_DH
_geom_hbond_distance_HA
_geom_hbond_distance_DA
_geom_hbond_angle_DHA
C10 H10C Br2 0.96 2.92 3.571(3) 126
C11 H11A Br2 0.96 2.85 3.536(3) 129
